data_2228223
loop_
_publ_author_name
'Li, Yi'
'Lu, Qi-Sheng'
'Wei, Rong-Qing'
'Liu, Xiao-Ning'
'Li, Fang-Shi'

_publ_section_title
;
 4-(9,10-Dioxo-9,10-dihydroanthracen-1-yl)-4-oxobutanoic acid
;
_journal_coeditor_code BQ2254
_journal_issue 12
_journal_name_full 'Acta Crystallographica Section E'
_journal_page_first o3237
_journal_paper_doi 10.1107/S160053681004732X
_journal_volume 66
_journal_year 2010
_chemical_formula_iupac 'C18 H12 O5'
_chemical_formula_moiety 'C18 H12 O5'
_chemical_formula_sum 'C18 H12 O5'
_chemical_formula_weight 308.28
_chemical_name_systematic
;
4-(9,10-Dioxo-9,10-dihydroanthracen-1-yl)-4-oxobutanoic acid
;
_space_group_IT_number 14
_symmetry_cell_setting monoclinic
_symmetry_space_group_name_Hall '-P 2yn'
_symmetry_space_group_name_H-M 'P 1 21/n 1'
_atom_sites_solution_hydrogens geom
_atom_sites_solution_primary direct
_atom_sites_solution_secondary difmap
_audit_creation_method SHELXL-97
_cell_angle_alpha 90.00
_cell_angle_beta 99.58(3)
_cell_angle_gamma 90.00
_cell_formula_units_Z 4
_cell_length_a 5.1680(10)
_cell_length_b 19.523(4)
_cell_length_c 14.367(3)
_cell_measurement_reflns_used 25
_cell_measurement_temperature 293(2)
_cell_measurement_theta_max 12
_cell_measurement_theta_min 8
_cell_volume 1429.3(5)
_computing_cell_refinement 'CAD-4 Software (Enraf--Nonius, 1985)'
_computing_data_collection 'CAD-4 Software (Enraf--Nonius, 1985)'
_computing_data_reduction 'XCAD4 (Harms & Wocadlo, 1995)'
_computing_molecular_graphics 'SHELXTL (Sheldrick, 2008)'
_computing_publication_material 'SHELXTL (Sheldrick, 2008)'
_computing_structure_refinement 'SHELXL97 (Sheldrick, 2008)'
_computing_structure_solution 'SHELXS97 (Sheldrick, 2008)'
_diffrn_ambient_temperature 293(2)
_diffrn_measured_fraction_theta_full 1.000
_diffrn_measured_fraction_theta_max 1.000
_diffrn_measurement_device_type 'Enraf--Nonius CAD-4'
_diffrn_measurement_method \w/2\q
_diffrn_radiation_monochromator graphite
_diffrn_radiation_source 'fine-focus sealed tube'
_diffrn_radiation_type MoK\a
_diffrn_radiation_wavelength 0.71073
_diffrn_reflns_av_R_equivalents 0.0770
_diffrn_reflns_av_sigmaI/netI 0.1342
_diffrn_reflns_limit_h_max 6
_diffrn_reflns_limit_h_min 0
_diffrn_reflns_limit_k_max 23
_diffrn_reflns_limit_k_min 0
_diffrn_reflns_limit_l_max 17
_diffrn_reflns_limit_l_min -17
_diffrn_reflns_number 2892
_diffrn_reflns_theta_full 25.27
_diffrn_reflns_theta_max 25.27
_diffrn_reflns_theta_min 1.78
_diffrn_standards_decay_% 1
_diffrn_standards_interval_count 200
_diffrn_standards_interval_time 120
_diffrn_standards_number 3
_exptl_absorpt_coefficient_mu 0.105
_exptl_absorpt_correction_T_max 0.9895
_exptl_absorpt_correction_T_min 0.9792
_exptl_absorpt_correction_type psi-scan
_exptl_absorpt_process_details '(North <i>et al.</i>, 1968)'
_exptl_crystal_colour colourless
_exptl_crystal_density_diffrn 1.433
_exptl_crystal_density_method 'not measured'
_exptl_crystal_description needle
_exptl_crystal_F_000 640
_exptl_crystal_size_max 0.20
_exptl_crystal_size_mid 0.10
_exptl_crystal_size_min 0.10
_refine_diff_density_max 0.205
_refine_diff_density_min -0.231
_refine_ls_extinction_method none
_refine_ls_goodness_of_fit_ref 1.000
_refine_ls_hydrogen_treatment constr
_refine_ls_matrix_type full
_refine_ls_number_parameters 208
_refine_ls_number_reflns 2593
_refine_ls_number_restraints 0
_refine_ls_restrained_S_all 1.000
_refine_ls_R_factor_all 0.1917
_refine_ls_R_factor_gt 0.0781
_refine_ls_shift/su_max 0.000
_refine_ls_shift/su_mean 0.000
_refine_ls_structure_factor_coef Fsqd
_refine_ls_weighting_details 'calc w=1/[\s^2^(Fo^2^)+(0.0400P)^2^] where P=(Fo^2^+2Fc^2^)/3'
_refine_ls_weighting_scheme calc
_refine_ls_wR_factor_gt 0.1300
_refine_ls_wR_factor_ref 0.1610
_reflns_number_gt 1048
_reflns_number_total 2593
_reflns_threshold_expression I>2sigma(I)
_cod_data_source_file bq2254.cif
_cod_data_source_block I
_cod_original_sg_symbol_H-M 'P 21/n'
_cod_database_code 2228223
_cod_database_fobs_code 2228223

loop_
_symmetry_equiv_pos_as_xyz
'x, y, z'
'-x+1/2, y+1/2, -z+1/2'
'-x, -y, -z'
'x-1/2, -y-1/2, z-1/2'

loop_
_atom_site_type_symbol
_atom_site_label
_atom_site_fract_x
_atom_site_fract_y
_atom_site_fract_z
_atom_site_U_iso_or_equiv
_atom_site_adp_type
_atom_site_calc_flag
_atom_site_refinement_flags
_atom_site_occupancy
_atom_site_disorder_assembly
_atom_site_disorder_group
O O1 0.6562(8) 0.45510(18) 0.4314(3) 0.0687(12) Uani d . 1 . .
O O2 0.2523(6) 0.26823(17) 0.6393(2) 0.0534(10) Uani d . 1 . .
O O3 -0.2936(7) 0.21707(19) 0.5131(3) 0.0722(13) Uani d . 1 . .
O O4 -0.2825(7) 0.04974(17) 0.4635(3) 0.0580(11) Uani d . 1 . .
O O5 -0.3291(8) 0.0347(2) 0.6115(3) 0.0796(13) Uani d . 1 . .
H H5A -0.4460 0.0090 0.5866 0.119 Uiso calc R 1 . .
C C1 -0.0859(11) 0.2918(3) 0.3566(4) 0.0590(16) Uani d . 1 . .
H H1A -0.2305 0.2662 0.3293 0.071 Uiso calc R 1 . .
C C2 0.0084(12) 0.3422(3) 0.3052(4) 0.0656(17) Uani d . 1 . .
H H2A -0.0687 0.3499 0.2429 0.079 Uiso calc R 1 . .
C C3 0.2165(11) 0.3814(3) 0.3457(4) 0.0556(15) Uani d . 1 . .
H H3A 0.2776 0.4161 0.3107 0.067 Uiso calc R 1 . .
C C4 0.3375(10) 0.3703(2) 0.4378(4) 0.0412(13) Uani d . 1 . .
C C5 0.5697(10) 0.4127(3) 0.4790(4) 0.0467(14) Uani d . 1 . .
C C6 0.6852(10) 0.4001(2) 0.5783(3) 0.0408(13) Uani d . 1 . .
C C7 0.9026(11) 0.4383(3) 0.6188(4) 0.0555(15) Uani d . 1 . .
H H7A 0.9726 0.4712 0.5832 0.067 Uiso calc R 1 . .
C C8 1.0149(11) 0.4274(3) 0.7122(4) 0.0611(17) Uani d . 1 . .
H H8A 1.1575 0.4537 0.7397 0.073 Uiso calc R 1 . .
C C9 0.9160(11) 0.3780(3) 0.7640(4) 0.0640(17) Uani d . 1 . .
H H9A 0.9928 0.3702 0.8264 0.077 Uiso calc R 1 . .
C C10 0.7023(10) 0.3397(3) 0.7236(4) 0.0548(15) Uani d . 1 . .
H H10A 0.6372 0.3060 0.7593 0.066 Uiso calc R 1 . .
C C11 0.5839(9) 0.3501(2) 0.6323(4) 0.0425(13) Uani d . 1 . .
C C12 0.3528(10) 0.3090(2) 0.5912(4) 0.0425(13) Uani d . 1 . .
C C13 0.2415(9) 0.3191(2) 0.4900(3) 0.0365(12) Uani d . 1 . .
C C14 0.0322(9) 0.2783(2) 0.4497(3) 0.0392(12) Uani d . 1 . .
C C15 -0.0699(10) 0.2173(3) 0.4968(4) 0.0484(14) Uani d . 1 . .
C C16 0.0972(9) 0.1546(2) 0.5123(4) 0.0502(14) Uani d . 1 . .
H H16A 0.2779 0.1679 0.5340 0.060 Uiso calc R 1 . .
H H16B 0.0898 0.1305 0.4529 0.060 Uiso calc R 1 . .
C C17 0.0093(10) 0.1069(2) 0.5841(4) 0.0526(15) Uani d . 1 . .
H H17A 0.1567 0.0784 0.6109 0.063 Uiso calc R 1 . .
H H17B -0.0394 0.1343 0.6348 0.063 Uiso calc R 1 . .
C C18 -0.2128(10) 0.0622(2) 0.5464(4) 0.0493(14) Uani d . 1 . .

loop_
_atom_site_aniso_label
_atom_site_aniso_U_11
_atom_site_aniso_U_22
_atom_site_aniso_U_33
_atom_site_aniso_U_12
_atom_site_aniso_U_13
_atom_site_aniso_U_23
O1 0.081(3) 0.059(3) 0.071(3) -0.018(2) 0.029(2) 0.018(2)
O2 0.061(3) 0.053(2) 0.048(2) -0.0200(19) 0.012(2) 0.0045(18)
O3 0.035(2) 0.068(3) 0.119(4) -0.007(2) 0.027(2) -0.005(2)
O4 0.060(3) 0.061(2) 0.049(2) -0.026(2) -0.003(2) 0.0015(19)
O5 0.088(3) 0.086(3) 0.067(3) -0.036(3) 0.021(2) -0.005(2)
C1 0.049(4) 0.060(4) 0.065(4) 0.000(3) 0.001(3) -0.015(3)
C2 0.077(5) 0.069(4) 0.044(4) 0.003(4) -0.006(3) -0.002(3)
C3 0.072(4) 0.051(4) 0.046(4) 0.000(3) 0.018(3) 0.007(3)
C4 0.043(3) 0.041(3) 0.041(3) -0.004(3) 0.011(3) 0.003(2)
C5 0.054(4) 0.038(3) 0.052(4) 0.000(3) 0.019(3) 0.002(3)
C6 0.045(3) 0.030(3) 0.050(3) -0.004(3) 0.014(3) -0.005(3)
C7 0.053(4) 0.046(3) 0.073(4) -0.006(3) 0.025(3) -0.014(3)
C8 0.051(4) 0.062(4) 0.069(4) -0.005(3) 0.006(3) -0.019(3)
C9 0.070(4) 0.068(4) 0.051(4) -0.012(4) 0.002(3) -0.011(3)
C10 0.054(4) 0.062(4) 0.046(4) -0.010(3) 0.000(3) -0.005(3)
C11 0.038(3) 0.039(3) 0.050(3) 0.002(3) 0.006(3) -0.009(3)
C12 0.041(3) 0.037(3) 0.052(4) -0.002(3) 0.013(3) -0.003(3)
C13 0.031(3) 0.041(3) 0.038(3) 0.003(2) 0.008(2) -0.009(3)
C14 0.031(3) 0.039(3) 0.047(3) 0.005(3) 0.001(3) -0.006(3)
C15 0.039(3) 0.039(3) 0.067(4) -0.003(3) 0.008(3) -0.009(3)
C16 0.038(3) 0.044(3) 0.071(4) -0.009(3) 0.016(3) -0.013(3)
C17 0.051(3) 0.038(3) 0.068(4) -0.007(3) 0.008(3) -0.006(3)
C18 0.048(4) 0.038(3) 0.061(4) -0.010(3) 0.007(3) 0.004(3)

loop_
_atom_type_symbol
_atom_type_description
_atom_type_scat_dispersion_real
_atom_type_scat_dispersion_imag
_atom_type_scat_source
C C 0.0033 0.0016 'International Tables Vol C Tables 4.2.6.8 and 6.1.1.4'
H H 0.0000 0.0000 'International Tables Vol C Tables 4.2.6.8 and 6.1.1.4'
O O 0.0106 0.0060 'International Tables Vol C Tables 4.2.6.8 and 6.1.1.4'

loop_
_geom_angle_atom_site_label_1
_geom_angle_atom_site_label_2
_geom_angle_atom_site_label_3
_geom_angle_site_symmetry_1
_geom_angle_site_symmetry_3
_geom_angle
_geom_angle_publ_flag
C18 O5 H5A . . 109.5 ?
C2 C1 C14 . . 120.8(5) ?
C2 C1 H1A . . 119.6 ?
C14 C1 H1A . . 119.6 ?
C1 C2 C3 . . 119.9(5) ?
C1 C2 H2A . . 120.0 ?
C3 C2 H2A . . 120.0 ?
C2 C3 C4 . . 121.2(5) ?
C2 C3 H3A . . 119.4 ?
C4 C3 H3A . . 119.4 ?
C3 C4 C13 . . 118.9(5) ?
C3 C4 C5 . . 119.8(5) ?
C13 C4 C5 . . 121.3(5) ?
O1 C5 C6 . . 122.4(5) ?
O1 C5 C4 . . 120.2(5) ?
C6 C5 C4 . . 117.4(5) ?
C7 C6 C11 . . 119.4(5) ?
C7 C6 C5 . . 118.9(5) ?
C11 C6 C5 . . 121.6(5) ?
C8 C7 C6 . . 120.0(5) ?
C8 C7 H7A . . 120.0 ?
C6 C7 H7A . . 120.0 ?
C9 C8 C7 . . 120.1(6) ?
C9 C8 H8A . . 120.0 ?
C7 C8 H8A . . 120.0 ?
C8 C9 C10 . . 119.9(6) ?
C8 C9 H9A . . 120.1 ?
C10 C9 H9A . . 120.1 ?
C11 C10 C9 . . 121.5(6) ?
C11 C10 H10A . . 119.2 ?
C9 C10 H10A . . 119.2 ?
C10 C11 C6 . . 119.1(5) ?
C10 C11 C12 . . 120.4(5) ?
C6 C11 C12 . . 120.5(5) ?
O2 C12 C11 . . 121.1(5) ?
O2 C12 C13 . . 120.5(5) ?
C11 C12 C13 . . 118.4(4) ?
C14 C13 C4 . . 120.7(5) ?
C14 C13 C12 . . 118.7(5) ?
C4 C13 C12 . . 120.6(5) ?
C13 C14 C1 . . 118.4(5) ?
C13 C14 C15 . . 124.9(5) ?
C1 C14 C15 . . 116.6(5) ?
O3 C15 C16 . . 120.8(5) ?
O3 C15 C14 . . 120.3(5) ?
C16 C15 C14 . . 118.6(4) ?
C15 C16 C17 . . 112.0(4) ?
C15 C16 H16A . . 109.2 ?
C17 C16 H16A . . 109.2 ?
C15 C16 H16B . . 109.2 ?
C17 C16 H16B . . 109.2 ?
H16A C16 H16B . . 107.9 ?
C18 C17 C16 . . 114.8(5) ?
C18 C17 H17A . . 108.6 ?
C16 C17 H17A . . 108.6 ?
C18 C17 H17B . . 108.6 ?
C16 C17 H17B . . 108.6 ?
H17A C17 H17B . . 107.6 ?
O4 C18 O5 . . 121.6(5) ?
O4 C18 C17 . . 124.5(5) ?
O5 C18 C17 . . 113.8(5) ?

loop_
_geom_bond_atom_site_label_1
_geom_bond_atom_site_label_2
_geom_bond_site_symmetry_2
_geom_bond_distance
_geom_bond_publ_flag
O1 C5 . 1.206(5) ?
O2 C12 . 1.225(5) ?
O3 C15 . 1.218(5) ?
O4 C18 . 1.210(6) ?
O5 C18 . 1.308(6) ?
O5 H5A . 0.8200 ?
C1 C2 . 1.367(7) ?
C1 C14 . 1.400(6) ?
C1 H1A . 0.9300 ?
C2 C3 . 1.368(7) ?
C2 H2A . 0.9300 ?
C3 C4 . 1.383(6) ?
C3 H3A . 0.9300 ?
C4 C13 . 1.391(6) ?
C4 C5 . 1.496(6) ?
C5 C6 . 1.472(6) ?
C6 C7 . 1.393(6) ?
C6 C11 . 1.402(6) ?
C7 C8 . 1.388(7) ?
C7 H7A . 0.9300 ?
C8 C9 . 1.368(7) ?
C8 H8A . 0.9300 ?
C9 C10 . 1.379(6) ?
C9 H9A . 0.9300 ?
C10 C11 . 1.367(6) ?
C10 H10A . 0.9300 ?
C11 C12 . 1.478(6) ?
C12 C13 . 1.484(6) ?
C13 C14 . 1.389(6) ?
C14 C15 . 1.508(6) ?
C15 C16 . 1.494(6) ?
C16 C17 . 1.513(6) ?
C16 H16A . 0.9700 ?
C16 H16B . 0.9700 ?
C17 C18 . 1.472(6) ?
C17 H17A . 0.9700 ?
C17 H17B . 0.9700 ?

loop_
_geom_hbond_atom_site_label_D
_geom_hbond_atom_site_label_H
_geom_hbond_atom_site_label_A
_geom_hbond_site_symmetry_A
_geom_hbond_distance_DH
_geom_hbond_distance_HA
_geom_hbond_distance_DA
_geom_hbond_angle_DHA
_geom_hbond_publ_flag
O5 H5A O4 3_456 0.82 1.86 2.681(6) 177 yes
C7 H7A O1 3_766 0.93 2.43 3.255(7) 147 yes
C16 H16A O3 1_655 0.97 2.48 3.375(6) 154 yes

loop_
_geom_torsion_atom_site_label_1
_geom_torsion_atom_site_label_2
_geom_torsion_atom_site_label_3
_geom_torsion_atom_site_label_4
_geom_torsion_site_symmetry_1
_geom_torsion_site_symmetry_2
_geom_torsion_site_symmetry_3
_geom_torsion_site_symmetry_4
_geom_torsion
_geom_torsion_publ_flag
C14 C1 C2 C3 . . . . -1.8(8) ?
C1 C2 C3 C4 . . . . 1.1(8) ?
C2 C3 C4 C13 . . . . -1.2(8) ?
C2 C3 C4 C5 . . . . 178.2(5) ?
C3 C4 C5 O1 . . . . -2.2(7) ?
C13 C4 C5 O1 . . . . 177.1(5) ?
C3 C4 C5 C6 . . . . 178.1(4) ?
C13 C4 C5 C6 . . . . -2.6(7) ?
O1 C5 C6 C7 . . . . -0.1(7) ?
C4 C5 C6 C7 . . . . 179.6(4) ?
O1 C5 C6 C11 . . . . -179.3(5) ?
C4 C5 C6 C11 . . . . 0.4(7) ?
C11 C6 C7 C8 . . . . -0.8(7) ?
C5 C6 C7 C8 . . . . 180.0(5) ?
C6 C7 C8 C9 . . . . 1.5(8) ?
C7 C8 C9 C10 . . . . -0.9(8) ?
C8 C9 C10 C11 . . . . -0.4(8) ?
C9 C10 C11 C6 . . . . 1.1(8) ?
C9 C10 C11 C12 . . . . -179.2(5) ?
C7 C6 C11 C10 . . . . -0.4(7) ?
C5 C6 C11 C10 . . . . 178.7(5) ?
C7 C6 C11 C12 . . . . 179.8(4) ?
C5 C6 C11 C12 . . . . -1.1(7) ?
C10 C11 C12 O2 . . . . 4.9(7) ?
C6 C11 C12 O2 . . . . -175.3(4) ?
C10 C11 C12 C13 . . . . -176.1(4) ?
C6 C11 C12 C13 . . . . 3.6(6) ?
C3 C4 C13 C14 . . . . 1.8(7) ?
C5 C4 C13 C14 . . . . -177.5(4) ?
C3 C4 C13 C12 . . . . -175.4(4) ?
C5 C4 C13 C12 . . . . 5.3(7) ?
O2 C12 C13 C14 . . . . -4.1(7) ?
C11 C12 C13 C14 . . . . 177.0(4) ?
O2 C12 C13 C4 . . . . 173.2(4) ?
C11 C12 C13 C4 . . . . -5.8(6) ?
C4 C13 C14 C1 . . . . -2.5(7) ?
C12 C13 C14 C1 . . . . 174.8(4) ?
C4 C13 C14 C15 . . . . 173.8(4) ?
C12 C13 C14 C15 . . . . -8.9(7) ?
C2 C1 C14 C13 . . . . 2.4(7) ?
C2 C1 C14 C15 . . . . -174.2(5) ?
C13 C14 C15 O3 . . . . 118.0(6) ?
C1 C14 C15 O3 . . . . -65.7(7) ?
C13 C14 C15 C16 . . . . -69.1(6) ?
C1 C14 C15 C16 . . . . 107.2(5) ?
O3 C15 C16 C17 . . . . -24.0(7) ?
C14 C15 C16 C17 . . . . 163.1(4) ?
C15 C16 C17 C18 . . . . 81.7(5) ?
C16 C17 C18 O4 . . . . 18.2(7) ?
C16 C17 C18 O5 . . . . -163.3(4) ?

loop_
_cod_related_entry_id
_cod_related_entry_database
_cod_related_entry_code
1 ChemSpider 30656331
